data_4068619
loop_
_publ_author_name
'Zhang, Xiaoming'
'Liu, Bin'
'Liu, Ailing'
'Xie, Weilong'
'Chen, Wanzhi'

_publ_section_title
;
 Steric Bulkiness-Dependent Structural Diversity in Nickel(II) Complexes
 of N-Heterocyclic Carbenes: Synthesis and Structural Characterization of
 Tetra-, Penta-, and Hexacoordinate Nickel Complexes
;
_journal_issue 5
_journal_name_full Organometallics
_journal_page_first 1336
_journal_paper_doi 10.1021/om800982r
_journal_volume 28
_journal_year 2009
_chemical_formula_sum 'C26 H22 F12 N10 Ni P2'
_chemical_formula_weight 823.19
_chemical_name_systematic
; 
 ? 
;
_space_group_IT_number 2
_symmetry_cell_setting triclinic
_symmetry_space_group_name_Hall '-P 1'
_symmetry_space_group_name_H-M 'P -1'
_atom_sites_solution_hydrogens geom
_atom_sites_solution_primary direct
_atom_sites_solution_secondary difmap
_audit_creation_method SHELXL-97
_cell_angle_alpha 94.3290(10)
_cell_angle_beta 96.1840(10)
_cell_angle_gamma 110.657(2)
_cell_formula_units_Z 2
_cell_length_a 7.5625(8)
_cell_length_b 10.6624(12)
_cell_length_c 21.579(2)
_cell_measurement_temperature 298(2)
_cell_volume 1606.6(3)
_computing_cell_refinement 'Bruker SMART'
_computing_data_collection 'Bruker SMART'
_computing_data_reduction 'Bruker SAINT'
_computing_molecular_graphics 'Bruker SHELXTL'
_computing_publication_material 'Bruker SHELXTL'
_computing_structure_refinement 'SHELXL-97 (Sheldrick, 1997)'
_computing_structure_solution 'SHELXS-97 (Sheldrick, 1990)'
_diffrn_ambient_temperature 298(2)
_diffrn_measured_fraction_theta_full 0.978
_diffrn_measured_fraction_theta_max 0.978
_diffrn_measurement_device_type 'CCD area detector'
_diffrn_measurement_method 'phi and omega scans'
_diffrn_radiation_monochromator graphite
_diffrn_radiation_source 'fine-focus sealed tube'
_diffrn_radiation_type MoK\a
_diffrn_radiation_wavelength 0.71073
_diffrn_reflns_av_R_equivalents 0.0279
_diffrn_reflns_av_sigmaI/netI 0.0662
_diffrn_reflns_limit_h_max 8
_diffrn_reflns_limit_h_min -8
_diffrn_reflns_limit_k_max 12
_diffrn_reflns_limit_k_min -10
_diffrn_reflns_limit_l_max 22
_diffrn_reflns_limit_l_min -25
_diffrn_reflns_number 8293
_diffrn_reflns_theta_full 25.01
_diffrn_reflns_theta_max 25.01
_diffrn_reflns_theta_min 1.91
_exptl_absorpt_coefficient_mu 0.811
_exptl_absorpt_correction_type none
_exptl_crystal_density_diffrn 1.702
_exptl_crystal_density_method 'not measured'
_exptl_crystal_F_000 828
_exptl_crystal_size_max 0.30
_exptl_crystal_size_mid 0.23
_exptl_crystal_size_min 0.18
_refine_diff_density_max 0.721
_refine_diff_density_min -0.459
_refine_diff_density_rms 0.102
_refine_ls_extinction_method none
_refine_ls_goodness_of_fit_ref 1.013
_refine_ls_hydrogen_treatment constr
_refine_ls_matrix_type full
_refine_ls_number_parameters 460
_refine_ls_number_reflns 5529
_refine_ls_number_restraints 0
_refine_ls_restrained_S_all 1.013
_refine_ls_R_factor_all 0.1132
_refine_ls_R_factor_gt 0.0839
_refine_ls_shift/su_max 0.000
_refine_ls_shift/su_mean 0.000
_refine_ls_structure_factor_coef Fsqd
_refine_ls_weighting_details 'calc w=1/[\s^2^(Fo^2^)+(0.0781P)^2^+10.6122P] where P=(Fo^2^+2Fc^2^)/3'
_refine_ls_weighting_scheme calc
_refine_ls_wR_factor_gt 0.2126
_refine_ls_wR_factor_ref 0.2307
_reflns_number_gt 3812
_reflns_number_total 5529
_reflns_threshold_expression >2sigma(I)
_cod_data_source_file om800982r_si_002.cif
_cod_data_source_block 080424a
_cod_depositor_comments
;
The following automatic conversions were performed:

'_symmetry_cell_setting' value 'Triclinic' changed to 'triclinic'
according to /home/saulius/struct/CIF-dictionaries/cif_core.dic
dictionary named 'cif_core.dic' version 2.4.2 from 2011-04-26.

Automatic conversion script
Id: cif_fix_values 1715 2011-07-08 13:25:40Z adriana 

The following automatic conversions were performed:

'_refine_ls_hydrogen_treatment' value 'constra' was replaced with the
value 'constr' as specified in the replacement file
'src/cod-tools/trunk/data/replacement-values/replacement_values.lst'.

Automatic conversion script
Id: cif_fix_values 5376 2017-05-30 11:51:03Z andrius 
;
_cod_original_sg_symbol_H-M P-1
_cod_database_code 4068619

loop_
_symmetry_equiv_pos_as_xyz
'x, y, z'
'-x, -y, -z'

loop_
_atom_site_label
_atom_site_type_symbol
_atom_site_fract_x
_atom_site_fract_y
_atom_site_fract_z
_atom_site_U_iso_or_equiv
_atom_site_adp_type
_atom_site_occupancy
_atom_site_symmetry_multiplicity
_atom_site_calc_flag
_atom_site_refinement_flags
Ni1 Ni -0.05654(13) -0.02833(9) 0.24197(4) 0.0375(3) Uani 1 1 d .
P1 P 0.9729(4) 0.7312(2) 0.44554(11) 0.0625(7) Uani 1 1 d .
P2 P 0.4359(4) 0.7474(3) 0.02223(12) 0.0666(7) Uani 1 1 d .
F1 F 0.8488(12) 0.6138(7) 0.4790(3) 0.128(3) Uani 1 1 d .
F2 F 1.0908(15) 0.8471(7) 0.4102(4) 0.152(4) Uani 1 1 d .
F3 F 1.0333(11) 0.6268(6) 0.4050(3) 0.102(2) Uani 1 1 d .
F4 F 1.1459(12) 0.7580(10) 0.4968(5) 0.157(4) Uani 1 1 d .
F5 F 0.9101(12) 0.8356(7) 0.4846(3) 0.117(3) Uani 1 1 d .
F6 F 0.7965(14) 0.7029(9) 0.3945(4) 0.145(3) Uani 1 1 d .
F7 F 0.6115(14) 0.8665(10) 0.0459(8) 0.263(9) Uani 1 1 d .
F8 F 0.2409(15) 0.6233(9) 0.0022(4) 0.162(4) Uani 1 1 d .
F9 F 0.3680(18) 0.7419(10) 0.0884(4) 0.174(4) Uani 1 1 d .
F10 F 0.5319(15) 0.6461(10) 0.0405(6) 0.179(4) Uani 1 1 d .
F11 F 0.459(2) 0.7381(11) -0.0473(4) 0.200(6) Uani 1 1 d .
F12 F 0.3358(14) 0.8506(8) 0.0091(4) 0.135(3) Uani 1 1 d .
N1 N 0.0622(9) 0.2716(6) 0.2623(3) 0.0459(15) Uani 1 1 d .
N2 N -0.0538(9) 0.1624(6) 0.3373(3) 0.0472(15) Uani 1 1 d .
N3 N 0.0034(11) 0.2121(7) 0.1546(3) 0.063(2) Uani 1 1 d .
N4 N 0.2435(11) 0.4188(8) 0.2003(4) 0.065(2) Uani 1 1 d .
N5 N -0.3014(9) -0.0883(6) 0.2715(3) 0.0441(15) Uani 1 1 d .
N6 N 0.3582(9) 0.1157(6) 0.2390(3) 0.0449(15) Uani 1 1 d .
N7 N 0.1953(9) -0.0117(6) 0.1554(3) 0.0470(16) Uani 1 1 d .
N8 N 0.3207(10) 0.1172(7) 0.3439(3) 0.0548(17) Uani 1 1 d .
N9 N 0.5612(11) 0.2968(7) 0.3084(4) 0.071(2) Uani 1 1 d .
N10 N -0.0933(8) -0.2100(6) 0.2055(3) 0.0419(14) Uani 1 1 d .
C1 C -0.0188(10) 0.1451(7) 0.2784(3) 0.0408(17) Uani 1 1 d .
C2 C 0.0091(13) 0.2988(8) 0.3595(4) 0.059(2) Uani 1 1 d .
H2 H 0.0017 0.3361 0.3991 0.071 Uiso 1 1 calc R
C3 C 0.0820(13) 0.3655(8) 0.3131(4) 0.057(2) Uani 1 1 d .
H3 H 0.1367 0.4588 0.3144 0.068 Uiso 1 1 calc R
C4 C 0.1056(11) 0.3028(8) 0.2013(4) 0.0454(18) Uani 1 1 d .
C5 C 0.2829(17) 0.4484(11) 0.1435(6) 0.082(3) Uani 1 1 d .
H5 H 0.3759 0.5310 0.1396 0.098 Uiso 1 1 calc R
C6 C 0.1922(19) 0.3626(13) 0.0918(6) 0.089(4) Uani 1 1 d .
H6 H 0.2262 0.3831 0.0526 0.107 Uiso 1 1 calc R
C7 C 0.0494(19) 0.2447(12) 0.0975(5) 0.086(3) Uani 1 1 d .
H7 H -0.0173 0.1859 0.0617 0.104 Uiso 1 1 calc R
C8 C -0.1389(13) 0.0480(8) 0.3713(4) 0.056(2) Uani 1 1 d .
H8A H -0.1712 0.0794 0.4104 0.068 Uiso 1 1 calc R
H8B H -0.0479 0.0048 0.3813 0.068 Uiso 1 1 calc R
C9 C -0.3171(12) -0.0527(8) 0.3317(4) 0.0464(18) Uani 1 1 d .
C10 C -0.4831(14) -0.1084(9) 0.3550(5) 0.065(2) Uani 1 1 d .
H10 H -0.4904 -0.0876 0.3971 0.078 Uiso 1 1 calc R
C11 C -0.6411(13) -0.1962(10) 0.3156(5) 0.070(3) Uani 1 1 d .
H11 H -0.7564 -0.2343 0.3308 0.084 Uiso 1 1 calc R
C12 C -0.6279(12) -0.2269(9) 0.2548(5) 0.065(2) Uani 1 1 d .
H12 H -0.7345 -0.2839 0.2275 0.078 Uiso 1 1 calc R
C13 C -0.4572(11) -0.1735(8) 0.2342(4) 0.052(2) Uani 1 1 d .
H13 H -0.4477 -0.1968 0.1926 0.062 Uiso 1 1 calc R
C14 C 0.1787(10) 0.0293(7) 0.2140(3) 0.0393(16) Uani 1 1 d .
C15 C 0.3783(13) 0.0506(8) 0.1413(4) 0.057(2) Uani 1 1 d .
H15 H 0.4211 0.0385 0.1033 0.069 Uiso 1 1 calc R
C16 C 0.4806(13) 0.1309(8) 0.1928(4) 0.059(2) Uani 1 1 d .
H16 H 0.6087 0.1866 0.1975 0.071 Uiso 1 1 calc R
C17 C 0.4177(10) 0.1827(7) 0.3017(4) 0.0470(19) Uani 1 1 d .
C18 C 0.6150(15) 0.3568(11) 0.3666(6) 0.089(4) Uani 1 1 d .
H18 H 0.7183 0.4383 0.3743 0.107 Uiso 1 1 calc R
C19 C 0.5249(16) 0.3043(12) 0.4173(5) 0.086(3) Uani 1 1 d .
H19 H 0.5635 0.3486 0.4580 0.103 Uiso 1 1 calc R
C20 C 0.3760(15) 0.1834(11) 0.4027(5) 0.075(3) Uani 1 1 d .
H20 H 0.3099 0.1450 0.4346 0.090 Uiso 1 1 calc R
C21 C 0.0343(12) -0.1104(8) 0.1142(4) 0.051(2) Uani 1 1 d .
H21A H 0.0765 -0.1366 0.0761 0.061 Uiso 1 1 calc R
H21B H -0.0604 -0.0710 0.1027 0.061 Uiso 1 1 calc R
C22 C -0.0542(10) -0.2343(8) 0.1471(3) 0.0443(18) Uani 1 1 d .
C23 C -0.0908(12) -0.3623(9) 0.1196(4) 0.057(2) Uani 1 1 d .
H23 H -0.0645 -0.3766 0.0791 0.069 Uiso 1 1 calc R
C24 C -0.1669(13) -0.4694(9) 0.1525(5) 0.066(3) Uani 1 1 d .
H24 H -0.1956 -0.5572 0.1340 0.079 Uiso 1 1 calc R
C25 C -0.2005(13) -0.4462(8) 0.2129(4) 0.061(2) Uani 1 1 d .
H25 H -0.2469 -0.5172 0.2365 0.073 Uiso 1 1 calc R
C26 C -0.1636(11) -0.3156(8) 0.2374(4) 0.0484(19) Uani 1 1 d .
H26 H -0.1885 -0.2995 0.2780 0.058 Uiso 1 1 calc R

loop_
_atom_site_aniso_label
_atom_site_aniso_U_11
_atom_site_aniso_U_22
_atom_site_aniso_U_33
_atom_site_aniso_U_23
_atom_site_aniso_U_13
_atom_site_aniso_U_12
Ni1 0.0387(5) 0.0369(5) 0.0338(5) -0.0001(4) 0.0063(4) 0.0105(4)
P1 0.0876(18) 0.0537(13) 0.0431(12) 0.0022(10) 0.0158(12) 0.0210(13)
P2 0.0900(19) 0.0627(15) 0.0582(15) 0.0136(12) 0.0159(13) 0.0387(14)
F1 0.157(7) 0.093(5) 0.106(5) 0.031(4) 0.045(5) 0.001(5)
F2 0.234(10) 0.075(4) 0.196(9) 0.065(5) 0.153(8) 0.073(6)
F3 0.148(6) 0.068(4) 0.100(5) 0.003(3) 0.050(4) 0.046(4)
F4 0.116(6) 0.171(8) 0.165(8) -0.058(7) -0.054(6) 0.065(6)
F5 0.162(7) 0.095(5) 0.096(5) -0.017(4) 0.057(5) 0.045(5)
F6 0.184(9) 0.173(8) 0.088(5) -0.024(5) -0.041(5) 0.102(7)
F7 0.097(7) 0.135(8) 0.47(2) 0.097(11) -0.105(10) -0.029(6)
F8 0.173(9) 0.115(6) 0.144(8) 0.025(6) -0.006(6) -0.007(6)
F9 0.287(14) 0.160(8) 0.091(6) 0.020(6) 0.062(7) 0.092(9)
F10 0.184(10) 0.163(8) 0.266(12) 0.102(8) 0.077(9) 0.129(8)
F11 0.337(16) 0.202(10) 0.127(7) 0.065(7) 0.150(10) 0.137(11)
F12 0.187(8) 0.115(6) 0.126(6) 0.012(5) -0.009(6) 0.093(6)
N1 0.058(4) 0.032(3) 0.046(4) 0.007(3) 0.008(3) 0.015(3)
N2 0.058(4) 0.045(4) 0.038(3) 0.002(3) 0.005(3) 0.019(3)
N3 0.084(6) 0.059(4) 0.042(4) 0.014(3) 0.004(4) 0.021(4)
N4 0.067(5) 0.060(5) 0.069(5) 0.022(4) 0.015(4) 0.018(4)
N5 0.043(4) 0.042(3) 0.041(3) 0.002(3) 0.007(3) 0.007(3)
N6 0.039(3) 0.029(3) 0.061(4) 0.001(3) 0.007(3) 0.007(3)
N7 0.054(4) 0.045(4) 0.037(3) 0.007(3) 0.011(3) 0.011(3)
N8 0.063(4) 0.054(4) 0.043(4) 0.003(3) 0.000(3) 0.019(4)
N9 0.065(5) 0.049(4) 0.083(6) -0.008(4) 0.013(4) 0.003(4)
N10 0.041(3) 0.045(3) 0.040(3) -0.001(3) 0.003(3) 0.017(3)
C1 0.038(4) 0.045(4) 0.039(4) 0.003(3) 0.008(3) 0.015(3)
C2 0.075(6) 0.050(5) 0.052(5) -0.010(4) 0.006(4) 0.024(4)
C3 0.072(6) 0.038(4) 0.058(5) -0.004(4) 0.002(4) 0.021(4)
C4 0.051(5) 0.045(4) 0.046(4) 0.012(4) 0.002(4) 0.025(4)
C5 0.092(8) 0.070(7) 0.091(8) 0.033(6) 0.041(7) 0.026(6)
C6 0.118(10) 0.095(9) 0.069(7) 0.044(7) 0.036(7) 0.043(8)
C7 0.127(10) 0.088(8) 0.051(6) 0.018(5) 0.011(6) 0.046(8)
C8 0.074(6) 0.056(5) 0.042(4) 0.006(4) 0.019(4) 0.023(4)
C9 0.058(5) 0.046(4) 0.047(4) 0.014(4) 0.019(4) 0.028(4)
C10 0.068(6) 0.066(6) 0.065(6) 0.008(5) 0.032(5) 0.023(5)
C11 0.050(5) 0.070(6) 0.097(8) 0.015(6) 0.031(5) 0.022(5)
C12 0.037(5) 0.065(6) 0.087(7) -0.004(5) 0.007(5) 0.016(4)
C13 0.048(5) 0.057(5) 0.053(5) 0.001(4) 0.006(4) 0.023(4)
C14 0.046(4) 0.032(4) 0.040(4) 0.003(3) 0.010(3) 0.014(3)
C15 0.061(5) 0.056(5) 0.060(5) 0.015(4) 0.030(4) 0.018(4)
C16 0.057(5) 0.044(4) 0.076(6) 0.007(4) 0.035(5) 0.011(4)
C17 0.037(4) 0.038(4) 0.063(5) -0.001(4) 0.002(4) 0.012(3)
C18 0.062(7) 0.071(7) 0.102(9) -0.032(6) -0.005(6) -0.002(5)
C19 0.078(7) 0.098(8) 0.067(7) -0.034(6) -0.019(6) 0.031(7)
C20 0.074(7) 0.095(8) 0.056(6) -0.008(5) 0.000(5) 0.035(6)
C21 0.059(5) 0.056(5) 0.038(4) 0.000(4) 0.009(4) 0.021(4)
C22 0.036(4) 0.053(4) 0.042(4) -0.003(3) 0.004(3) 0.016(3)
C23 0.061(5) 0.057(5) 0.048(5) -0.011(4) 0.003(4) 0.020(4)
C24 0.068(6) 0.043(5) 0.080(7) -0.013(5) -0.003(5) 0.020(4)
C25 0.064(6) 0.042(5) 0.071(6) 0.001(4) 0.003(5) 0.016(4)
C26 0.050(5) 0.046(4) 0.047(4) 0.003(4) 0.014(4) 0.014(4)

loop_
_atom_type_symbol
_atom_type_description
_atom_type_scat_dispersion_real
_atom_type_scat_dispersion_imag
_atom_type_scat_source
C C 0.0033 0.0016 'International Tables Vol C Tables 4.2.6.8 and 6.1.1.4'
H H 0.0000 0.0000 'International Tables Vol C Tables 4.2.6.8 and 6.1.1.4'
N N 0.0061 0.0033 'International Tables Vol C Tables 4.2.6.8 and 6.1.1.4'
F F 0.0171 0.0103 'International Tables Vol C Tables 4.2.6.8 and 6.1.1.4'
Ni Ni 0.3393 1.1124 'International Tables Vol C Tables 4.2.6.8 and 6.1.1.4'
P P 0.1023 0.0942 'International Tables Vol C Tables 4.2.6.8 and 6.1.1.4'

loop_
_geom_angle_atom_site_label_1
_geom_angle_atom_site_label_2
_geom_angle_atom_site_label_3
_geom_angle
C14 Ni1 C1 92.3(3)
C14 Ni1 N5 179.8(3)
C1 Ni1 N5 87.6(3)
C14 Ni1 N10 87.6(3)
C1 Ni1 N10 178.9(3)
N5 Ni1 N10 92.4(3)
F4 P1 F2 91.6(6)
F4 P1 F1 90.4(6)
F2 P1 F1 178.0(6)
F4 P1 F6 179.1(6)
F2 P1 F6 89.2(6)
F1 P1 F6 88.8(5)
F4 P1 F5 90.3(5)
F2 P1 F5 89.2(4)
F1 P1 F5 90.9(4)
F6 P1 F5 89.5(5)
F4 P1 F3 90.9(5)
F2 P1 F3 90.3(4)
F1 P1 F3 89.5(4)
F6 P1 F3 89.3(4)
F5 P1 F3 178.8(5)
F7 P2 F11 98.7(9)
F7 P2 F10 92.9(6)
F11 P2 F10 96.8(6)
F7 P2 F12 86.5(6)
F11 P2 F12 87.7(5)
F10 P2 F12 175.5(6)
F7 P2 F9 92.0(8)
F11 P2 F9 168.2(7)
F10 P2 F9 87.6(6)
F12 P2 F9 88.0(5)
F7 P2 F8 175.0(9)
F11 P2 F8 85.9(6)
F10 P2 F8 88.5(6)
F12 P2 F8 91.6(6)
F9 P2 F8 83.3(6)
C1 N1 C3 109.3(6)
C1 N1 C4 125.3(6)
C3 N1 C4 125.2(6)
C1 N2 C2 110.8(7)
C1 N2 C8 121.6(6)
C2 N2 C8 127.5(7)
C4 N3 C7 114.1(8)
C4 N4 C5 115.0(9)
C13 N5 C9 118.5(7)
C13 N5 Ni1 120.6(5)
C9 N5 Ni1 120.8(5)
C14 N6 C16 109.5(6)
C14 N6 C17 126.6(6)
C16 N6 C17 123.9(7)
C14 N7 C15 112.0(7)
C14 N7 C21 121.2(6)
C15 N7 C21 126.7(7)
C17 N8 C20 113.9(8)
C17 N9 C18 114.4(9)
C26 N10 C22 118.1(6)
C26 N10 Ni1 120.4(5)
C22 N10 Ni1 121.5(5)
N2 C1 N1 105.5(6)
N2 C1 Ni1 119.1(5)
N1 C1 Ni1 134.9(5)
C3 C2 N2 106.4(7)
C2 C3 N1 108.0(7)
N3 C4 N4 129.3(8)
N3 C4 N1 115.8(7)
N4 C4 N1 115.0(7)
N4 C5 C6 121.7(10)
C5 C6 C7 118.9(10)
N3 C7 C6 120.9(10)
N2 C8 C9 110.0(6)
C10 C9 N5 121.0(8)
C10 C9 C8 122.5(7)
N5 C9 C8 116.5(7)
C9 C10 C11 119.2(8)
C12 C11 C10 119.8(8)
C11 C12 C13 119.1(9)
N5 C13 C12 122.3(8)
N7 C14 N6 104.7(6)
N7 C14 Ni1 120.4(5)
N6 C14 Ni1 134.9(5)
C16 C15 N7 106.6(7)
C15 C16 N6 107.1(7)
N9 C17 N8 130.2(8)
N9 C17 N6 115.1(7)
N8 C17 N6 114.7(6)
N9 C18 C19 123.5(9)
C20 C19 C18 115.2(9)
N8 C20 C19 122.8(10)
N7 C21 C22 110.0(6)
N10 C22 C23 122.0(7)
N10 C22 C21 115.9(6)
C23 C22 C21 122.1(7)
C22 C23 C24 119.1(8)
C23 C24 C25 119.8(8)
C26 C25 C24 118.2(8)
N10 C26 C25 122.8(7)

loop_
_geom_bond_atom_site_label_1
_geom_bond_atom_site_label_2
_geom_bond_distance
Ni1 C14 1.851(7)
Ni1 C1 1.865(7)
Ni1 N5 1.930(6)
Ni1 N10 1.947(6)
P1 F4 1.547(8)
P1 F2 1.554(7)
P1 F1 1.557(7)
P1 F6 1.559(8)
P1 F5 1.578(6)
P1 F3 1.584(6)
P2 F7 1.484(9)
P2 F11 1.528(8)
P2 F10 1.550(8)
P2 F12 1.566(8)
P2 F9 1.566(8)
P2 F8 1.585(9)
N1 C1 1.359(9)
N1 C3 1.385(10)
N1 C4 1.426(10)
N2 C1 1.338(9)
N2 C2 1.389(10)
N2 C8 1.457(10)
N3 C4 1.306(10)
N3 C7 1.353(12)
N4 C4 1.310(10)
N4 C5 1.326(12)
N5 C13 1.339(10)
N5 C9 1.355(9)
N6 C14 1.366(9)
N6 C16 1.412(10)
N6 C17 1.429(10)
N7 C14 1.339(9)
N7 C15 1.386(10)
N7 C21 1.450(10)
N8 C17 1.316(10)
N8 C20 1.352(11)
N9 C17 1.299(10)
N9 C18 1.318(13)
N10 C26 1.342(9)
N10 C22 1.351(9)
C2 C3 1.328(12)
C5 C6 1.338(15)
C6 C7 1.362(15)
C8 C9 1.513(11)
C9 C10 1.355(11)
C10 C11 1.378(13)
C11 C12 1.350(13)
C12 C13 1.354(11)
C15 C16 1.330(12)
C18 C19 1.400(16)
C19 C20 1.366(14)
C21 C22 1.523(11)
C22 C23 1.367(11)
C23 C24 1.373(12)
C24 C25 1.377(12)
C25 C26 1.371(11)
